data_2002795
loop_
_publ_author_name
'Wedel, B'
'Mueller-Buschbaum, Hk'

_publ_section_title
;
Ueber ein Blei-Kupfer-Tellurat Pb Cu3 Te O7 mit Cu2+ in deformiert
tetragonal pyramidaler und tetraedrischer Sauerstoffkoordination
;
_journal_name_full
;
Zeitschrift fuer Naturforschung, Teil B. Anorganische Chemie,
Organische Chemie (42,1987-)
;
_journal_page_first 1587
_journal_page_last 1590
_journal_volume 51
_journal_year 1996
_chemical_formula_structural 'Pb Cu (Cu2 Te O7)'
_chemical_formula_sum 'Cu3 O7 Pb Te'
_chemical_name_systematic 'Lead copper dicuprotellurate'
_space_group_IT_number 62
_symmetry_cell_setting orthorhombic
_symmetry_Int_Tables_number 62
_symmetry_space_group_name_Hall '-P 2ac 2n'
_symmetry_space_group_name_H-M 'P n m a'
_cell_angle_alpha 90
_cell_angle_beta 90
_cell_angle_gamma 90
_cell_formula_units_Z 4
_cell_length_a 10.4881(11)
_cell_length_b 6.3528(14)
_cell_length_c 8.8134(14)
_cell_volume 587.2
_refine_ls_R_factor_all 0.0326
_cod_database_code 2002795

loop_
_symmetry_equiv_pos_as_xyz
x,y,z
1/2+x,1/2-y,1/2-z
-x,1/2+y,-z
1/2-x,-y,1/2+z
-x,-y,-z
1/2-x,1/2+y,1/2+z
x,1/2-y,z
1/2+x,y,1/2-z

loop_
_atom_site_aniso_label
_atom_site_aniso_U_11
_atom_site_aniso_U_12
_atom_site_aniso_U_13
_atom_site_aniso_U_22
_atom_site_aniso_U_23
_atom_site_aniso_U_33
Pb1 0.01122(10) 0. -0.00027(7) 0.01185(10) 0. 0.01032(9)
Te1 0.00849(14) 0. -0.00036(11) 0.00728(14) 0. 0.00468(13)
Cu1 0.0109(2) 0.00201(15) -0.0017(2) 0.0103(2) -0.0012(2) 0.0076(2)
Cu2 0.0213(4) 0. 0.0031(3) 0.0077(3) 0. 0.0071(3)
O1 0.013(2) 0. -0.0011(15) 0.016(2) 0. 0.008(2)
O2 0.015(2) 0. .000(2) 0.011(2) 0. 0.007(2)
O3 0.011(2) 0. -0.0019(14) 0.008(2) 0. 0.008(2)
O4 0.0158(13) 0.0009(9) -0.0003(10) 0.0058(11) 0.0003(9) 0.0069(11)
O5 0.0115(12) 0.0031(10) -0.0002(10) 0.0112(12) -0.0014(9) 0.0102(12)

loop_
_atom_site_label
_atom_site_type_symbol
_atom_site_symmetry_multiplicity
_atom_site_Wyckoff_symbol
_atom_site_fract_x
_atom_site_fract_y
_atom_site_fract_z
_atom_site_occupancy
_atom_site_attached_hydrogens
_atom_site_calc_flag
Pb1 Pb2+ 4 c 0.10762(2) 0.25 0.54616(2) 1. 0 d
Te1 Te6+ 4 c 0.38513(3) 0.25 0.29864(4) 1. 0 d
Cu1 Cu2+ 8 d 0.38766(5) 0.00877(8) 0.62561(6) 1. 0 d
Cu2 Cu2+ 4 c 0.24573(8) 0.25 0.90569(8) 1. 0 d
O1 O2- 4 c 0.2653(5) 0.25 0.1390(5) 1. 0 d
O2 O2- 4 c 0.2950(5) 0.25 0.7013(5) 1. 0 d
O3 O2- 4 c 0.5177(4) 0.25 0.4553(4) 1. 0 d
O4 O2- 8 d 0.2097(3) -0.0475(5) 0.9237(3) 1. 0 d
O5 O2- 8 d 0.5142(3) -0.0284(5) 0.7888(3) 1. 0 d

loop_
_atom_type_symbol
_atom_type_oxidation_number
Pb2+ 2.000
Te6+ 6.000
Cu2+ 2.000
O2- -2.000
